data_4306765
loop_
_publ_author_name
'Chinwon Rim'
'Hongming Zhang'
'David Y. Son'

_publ_contact_author_address
;Department of Chemistry
Southern Methodist University
Dallas, TX 75275-0314
;
_publ_contact_author_email dson@smu.edu
_publ_contact_author_name 'Professor David Y. Son'
_publ_section_title
;
Silyl-Substituted Thioether Ligands and Their Ag(I) Complexes
;
_journal_name_full 'Inorganic Chemistry'
_journal_page_first 11993
_journal_page_last 12003
_journal_paper_doi 10.1021/ic801580t
_journal_volume 47
_journal_year 2008
_chemical_absolute_configuration ad
_chemical_formula_sum 'C7 H14 Ag F3 O3 S4 Si'
_chemical_formula_weight 467.38
_chemical_name_systematic
; 
 ? 
;
_space_group_IT_number 4
_symmetry_cell_setting monoclinic
_symmetry_space_group_name_Hall 'P 2yb'
_symmetry_space_group_name_H-M 'P 1 21 1'
_atom_sites_solution_hydrogens geom
_atom_sites_solution_primary direct
_atom_sites_solution_secondary difmap
_audit_creation_method SHELXL-97
_cell_angle_alpha 90.00
_cell_angle_beta 93.571(1)
_cell_angle_gamma 90.00
_cell_formula_units_Z 2
_cell_length_a 6.7399(4)
_cell_length_b 8.6102(5)
_cell_length_c 13.8426(9)
_cell_measurement_reflns_used 4919
_cell_measurement_temperature 293(2)
_cell_measurement_theta_max 27.67
_cell_measurement_theta_min 2.78
_cell_volume 801.75(8)
_computing_cell_refinement 'Bruker SAINT'
_computing_data_collection 'Bruker SMART'
_computing_data_reduction 'Bruker SAINT'
_computing_molecular_graphics 'Bruker SHELXTL'
_computing_publication_material 'Bruker SHELXTL'
_computing_structure_refinement 'SHELXL-97 (Sheldrick, 1997)'
_computing_structure_solution 'SHELXS-97 (Sheldrick, 1990)'
_diffrn_ambient_temperature 293(2)
_diffrn_detector_area_resol_mean 83.33
_diffrn_measured_fraction_theta_full 0.980
_diffrn_measured_fraction_theta_max 0.980
_diffrn_measurement_device_type 'Bruker APEX'
_diffrn_measurement_method 'phi and omega scans'
_diffrn_radiation_monochromator graphite
_diffrn_radiation_source 'fine-focus sealed tube'
_diffrn_radiation_type MoK\a
_diffrn_radiation_wavelength 0.71073
_diffrn_reflns_av_R_equivalents 0.021
_diffrn_reflns_av_sigmaI/netI 0.027
_diffrn_reflns_limit_h_max 8
_diffrn_reflns_limit_h_min -8
_diffrn_reflns_limit_k_max 11
_diffrn_reflns_limit_k_min -11
_diffrn_reflns_limit_l_max 17
_diffrn_reflns_limit_l_min -17
_diffrn_reflns_number 9886
_diffrn_reflns_theta_full 28.29
_diffrn_reflns_theta_max 28.29
_diffrn_reflns_theta_min 2.79
_exptl_absorpt_coefficient_mu 1.881
_exptl_absorpt_correction_T_max 0.935
_exptl_absorpt_correction_T_min 0.546
_exptl_absorpt_correction_type multi-scan
_exptl_absorpt_process_details 'Bruker SADABS'
_exptl_crystal_colour colorless
_exptl_crystal_density_diffrn 1.936
_exptl_crystal_density_method 'not measured'
_exptl_crystal_description plates
_exptl_crystal_F_000 464
_exptl_crystal_size_max 0.37
_exptl_crystal_size_mid 0.25
_exptl_crystal_size_min 0.04
_refine_diff_density_max 1.327
_refine_diff_density_min -0.436
_refine_diff_density_rms 0.084
_refine_ls_abs_structure_details 'Flack H D (1983), Acta Cryst. A39, 876-881'
_refine_ls_abs_structure_Flack 0.11(3)
_refine_ls_extinction_method none
_refine_ls_goodness_of_fit_ref 1.101
_refine_ls_hydrogen_treatment constr
_refine_ls_matrix_type full
_refine_ls_number_parameters 176
_refine_ls_number_reflns 3809
_refine_ls_number_restraints 1
_refine_ls_restrained_S_all 1.101
_refine_ls_R_factor_all 0.035
_refine_ls_R_factor_gt 0.033
_refine_ls_shift/su_max 0.000
_refine_ls_shift/su_mean 0.000
_refine_ls_structure_factor_coef Fsqd
_refine_ls_weighting_details 'calc w=1/[\s^2^(Fo^2^)+(0.0414P)^2^+0.3055P] where P=(Fo^2^+2Fc^2^)/3'
_refine_ls_weighting_scheme calc
_refine_ls_wR_factor_gt 0.080
_refine_ls_wR_factor_ref 0.081
_reflns_number_gt 3646
_reflns_number_total 3809
_reflns_threshold_expression >2sigma(I)
_cod_data_source_file ic801580t_si_001_7.cif
_cod_data_source_block 3-M
_cod_database_code 4306765

loop_
_symmetry_equiv_pos_as_xyz
'x, y, z'
'-x, y+1/2, -z'

loop_
_atom_site_label
_atom_site_type_symbol
_atom_site_fract_x
_atom_site_fract_y
_atom_site_fract_z
_atom_site_U_iso_or_equiv
_atom_site_adp_type
_atom_site_occupancy
_atom_site_symmetry_multiplicity
_atom_site_calc_flag
_atom_site_refinement_flags
_atom_site_disorder_assembly
_atom_site_disorder_group
Ag Ag 0.27986(5) -0.05370(3) 0.41375(2) 0.05290(11) Uani 1 1 d . . .
Si Si 0.68101(19) 0.27007(18) 0.87388(9) 0.0522(3) Uani 1 1 d . . .
S1 S 0.45380(14) 0.16478(10) 0.50785(7) 0.03506(19) Uani 1 1 d . . .
S2 S 0.37945(15) 0.31613(12) 0.70206(7) 0.0409(2) Uani 1 1 d . . .
S3 S 0.77879(14) 0.18065(12) 0.66823(7) 0.0385(2) Uani 1 1 d . . .
S4 S -0.03571(15) 0.23249(11) 0.35467(7) 0.0402(2) Uani 1 1 d . . .
O1 O -0.0634(5) 0.0728(4) 0.3817(3) 0.0594(9) Uani 1 1 d . . .
O2 O -0.0907(6) 0.3442(4) 0.4249(2) 0.0620(9) Uani 1 1 d . . .
O3 O 0.1504(5) 0.2631(5) 0.3143(3) 0.0674(10) Uani 1 1 d . . .
F1 F -0.4011(4) 0.2442(5) 0.2821(2) 0.0809(10) Uani 1 1 d . . .
F2 F -0.1980(6) 0.1639(5) 0.1833(2) 0.0811(10) Uani 1 1 d . . .
F3 F -0.2069(6) 0.4049(4) 0.2194(3) 0.0810(10) Uani 1 1 d . . .
C1 C 0.2825(5) 0.1981(5) 0.6022(3) 0.0369(8) Uani 1 1 d . . .
H1A H 0.1639 0.2476 0.5733 0.044 Uiso 1 1 calc R . .
H1B H 0.2433 0.0983 0.6273 0.044 Uiso 1 1 calc R . .
C2 C 0.5816(5) 0.1953(5) 0.7502(3) 0.0351(7) Uani 1 1 d . . .
H2 H 0.5286 0.0907 0.7593 0.042 Uiso 1 1 calc R . .
C3 C 0.6542(6) 0.0648(5) 0.5748(3) 0.0407(9) Uani 1 1 d . . .
H3A H 0.6013 -0.0276 0.6041 0.049 Uiso 1 1 calc R . .
H3B H 0.7507 0.0315 0.5300 0.049 Uiso 1 1 calc R . .
C4 C 0.8728(13) 0.1307(12) 0.9178(5) 0.115(3) Uani 1 1 d . . .
H4A H 0.9633 0.1807 0.9642 0.172 Uiso 1 1 calc R . .
H4B H 0.9442 0.0945 0.8644 0.172 Uiso 1 1 calc R . .
H4C H 0.8109 0.0443 0.9478 0.172 Uiso 1 1 calc R . .
C5 C 0.7842(15) 0.4636(12) 0.8587(5) 0.120(3) Uani 1 1 d . . .
H5A H 0.8803 0.4604 0.8104 0.180 Uiso 1 1 calc R . .
H5B H 0.8472 0.4980 0.9191 0.180 Uiso 1 1 calc R . .
H5C H 0.6793 0.5342 0.8387 0.180 Uiso 1 1 calc R . .
C6 C 0.4688(10) 0.2717(11) 0.9526(4) 0.094(2) Uani 1 1 d . . .
H6A H 0.5114 0.3126 1.0150 0.140 Uiso 1 1 calc R . .
H6B H 0.4205 0.1677 0.9597 0.140 Uiso 1 1 calc R . .
H6C H 0.3644 0.3356 0.9238 0.140 Uiso 1 1 calc R . .
C7 C -0.2187(6) 0.2618(5) 0.2550(3) 0.0464(9) Uani 1 1 d . . .

loop_
_atom_site_aniso_label
_atom_site_aniso_U_11
_atom_site_aniso_U_22
_atom_site_aniso_U_33
_atom_site_aniso_U_23
_atom_site_aniso_U_13
_atom_site_aniso_U_12
Ag 0.0600(2) 0.03826(15) 0.0584(2) -0.01574(15) -0.01283(14) 0.01156(15)
Si 0.0507(7) 0.0693(8) 0.0357(6) 0.0034(6) -0.0040(5) -0.0061(6)
S1 0.0392(5) 0.0288(4) 0.0368(4) -0.0002(4) -0.0011(4) 0.0010(3)
S2 0.0392(5) 0.0402(5) 0.0429(5) -0.0073(4) -0.0009(4) 0.0081(4)
S3 0.0300(4) 0.0399(5) 0.0450(5) -0.0003(4) -0.0012(4) 0.0010(4)
S4 0.0399(5) 0.0368(5) 0.0429(5) -0.0052(4) -0.0045(4) 0.0051(4)
O1 0.065(2) 0.0406(17) 0.070(2) 0.0054(16) -0.0156(17) 0.0056(15)
O2 0.079(2) 0.055(2) 0.0515(19) -0.0126(15) -0.0002(17) 0.0141(17)
O3 0.0394(17) 0.082(3) 0.081(2) -0.011(2) 0.0061(16) -0.0062(18)
F1 0.0394(15) 0.115(3) 0.087(2) 0.005(2) -0.0049(14) 0.0060(17)
F2 0.092(2) 0.095(3) 0.0537(17) -0.0267(18) -0.0183(15) 0.027(2)
F3 0.100(3) 0.061(2) 0.080(2) 0.0276(16) -0.0116(19) 0.0084(17)
C1 0.0309(16) 0.0382(19) 0.0412(19) -0.0033(16) -0.0016(14) -0.0001(15)
C2 0.0339(17) 0.0344(18) 0.0369(18) 0.0048(15) 0.0003(14) -0.0017(14)
C3 0.0359(19) 0.0349(19) 0.051(2) -0.0069(17) -0.0023(16) 0.0100(15)
C4 0.098(5) 0.177(10) 0.066(4) 0.012(5) -0.020(4) 0.049(6)
C5 0.160(8) 0.117(7) 0.079(4) -0.017(5) -0.014(5) -0.077(6)
C6 0.087(4) 0.147(7) 0.049(3) -0.002(4) 0.015(3) -0.001(5)
C7 0.048(2) 0.047(2) 0.044(2) -0.0013(18) -0.0025(17) 0.0088(18)

loop_
_atom_type_symbol
_atom_type_description
_atom_type_scat_dispersion_real
_atom_type_scat_dispersion_imag
_atom_type_scat_source
C C 0.0033 0.0016 'International Tables Vol C Tables 4.2.6.8 and 6.1.1.4'
H H 0.0000 0.0000 'International Tables Vol C Tables 4.2.6.8 and 6.1.1.4'
O O 0.0106 0.0060 'International Tables Vol C Tables 4.2.6.8 and 6.1.1.4'
F F 0.0171 0.0103 'International Tables Vol C Tables 4.2.6.8 and 6.1.1.4'
S S 0.1246 0.1234 'International Tables Vol C Tables 4.2.6.8 and 6.1.1.4'
Si Si 0.0817 0.0704 'International Tables Vol C Tables 4.2.6.8 and 6.1.1.4'
Ag Ag -0.8971 1.1015 'International Tables Vol C Tables 4.2.6.8 and 6.1.1.4'

loop_
_geom_angle_atom_site_label_1
_geom_angle_atom_site_label_2
_geom_angle_atom_site_label_3
_geom_angle
_geom_angle_site_symmetry_1
_geom_angle_site_symmetry_3
_geom_angle_publ_flag
S1 Ag O1 99.02(8) . . ?
S1 Ag S3 160.09(3) . 2_646 ?
O1 Ag S3 100.88(8) . 2_646 ?
C5 Si C4 111.7(5) . . ?
C5 Si C6 112.0(5) . . ?
C4 Si C6 111.3(4) . . ?
C5 Si C2 108.7(3) . . ?
C4 Si C2 106.1(3) . . ?
C6 Si C2 106.8(3) . . ?
C3 S1 C1 101.19(19) . . ?
C3 S1 Ag 102.53(14) . . ?
C1 S1 Ag 101.09(13) . . ?
C1 S2 C2 100.77(18) . . ?
C3 S3 C2 99.29(19) . . ?
C3 S3 Ag 97.13(14) . 2_656 ?
C2 S3 Ag 96.66(12) . 2_656 ?
O3 S4 O2 114.3(2) . . ?
O3 S4 O1 114.1(2) . . ?
O2 S4 O1 114.9(2) . . ?
O3 S4 C7 104.4(2) . . ?
O2 S4 C7 103.4(2) . . ?
O1 S4 C7 103.8(2) . . ?
S4 O1 Ag 108.6(2) . . ?
S2 C1 S1 115.04(19) . . ?
S2 C1 H1A 108.5 . . ?
S1 C1 H1A 108.5 . . ?
S2 C1 H1B 108.5 . . ?
S1 C1 H1B 108.5 . . ?
H1A C1 H1B 107.5 . . ?
S3 C2 S2 112.08(19) . . ?
S3 C2 Si 110.84(19) . . ?
S2 C2 Si 110.5(2) . . ?
S3 C2 H2 107.7 . . ?
S2 C2 H2 107.7 . . ?
Si C2 H2 107.7 . . ?
S3 C3 S1 113.9(2) . . ?
S3 C3 H3A 108.8 . . ?
S1 C3 H3A 108.8 . . ?
S3 C3 H3B 108.8 . . ?
S1 C3 H3B 108.8 . . ?
H3A C3 H3B 107.7 . . ?
Si C4 H4A 109.5 . . ?
Si C4 H4B 109.5 . . ?
H4A C4 H4B 109.5 . . ?
Si C4 H4C 109.5 . . ?
H4A C4 H4C 109.5 . . ?
H4B C4 H4C 109.5 . . ?
Si C5 H5A 109.5 . . ?
Si C5 H5B 109.5 . . ?
H5A C5 H5B 109.5 . . ?
Si C5 H5C 109.5 . . ?
H5A C5 H5C 109.5 . . ?
H5B C5 H5C 109.5 . . ?
Si C6 H6A 109.5 . . ?
Si C6 H6B 109.5 . . ?
H6A C6 H6B 109.5 . . ?
Si C6 H6C 109.5 . . ?
H6A C6 H6C 109.5 . . ?
H6B C6 H6C 109.5 . . ?
F2 C7 F1 106.6(4) . . ?
F2 C7 F3 107.6(4) . . ?
F1 C7 F3 106.9(4) . . ?
F2 C7 S4 112.7(3) . . ?
F1 C7 S4 111.8(3) . . ?
F3 C7 S4 110.9(3) . . ?

loop_
_geom_bond_atom_site_label_1
_geom_bond_atom_site_label_2
_geom_bond_distance
_geom_bond_site_symmetry_2
_geom_bond_publ_flag
Ag S1 2.5337(10) . ?
Ag O1 2.570(3) . ?
Ag S3 2.5730(11) 2_646 ?
Si C5 1.823(9) . ?
Si C4 1.839(8) . ?
Si C6 1.851(6) . ?
Si C2 1.911(4) . ?
S1 C3 1.808(4) . ?
S1 C1 1.819(4) . ?
S2 C1 1.805(4) . ?
S2 C2 1.808(4) . ?
S3 C3 1.799(4) . ?
S3 C2 1.805(4) . ?
S3 Ag 2.5730(11) 2_656 ?
S4 O3 1.430(4) . ?
S4 O2 1.433(3) . ?
S4 O1 1.440(4) . ?
S4 C7 1.810(4) . ?
F1 C7 1.316(5) . ?
F2 C7 1.315(5) . ?
F3 C7 1.331(6) . ?
C1 H1A 0.9700 . ?
C1 H1B 0.9700 . ?
C2 H2 0.9800 . ?
C3 H3A 0.9700 . ?
C3 H3B 0.9700 . ?
C4 H4A 0.9600 . ?
C4 H4B 0.9600 . ?
C4 H4C 0.9600 . ?
C5 H5A 0.9600 . ?
C5 H5B 0.9600 . ?
C5 H5C 0.9600 . ?
C6 H6A 0.9600 . ?
C6 H6B 0.9600 . ?
C6 H6C 0.9600 . ?
